data_4115002
loop_
_publ_author_name
'Andrey Yu. Kovalevsky'
'Kimberly A. Bagley'
'Philip Coppens'

_publ_section_title
;
 The First Photocrystallographic Evidence for Light-Induced Metastable
 Linkage Isomers of Ruthenium Sulfur Dioxide Complexes
;
_journal_name_full 'Journal of the American Chemical Society'
_journal_page_first 9241
_journal_page_last 9248
_journal_paper_doi 10.1021/ja026045c
_journal_volume 124
_journal_year 2002
_chemical_formula_sum 'C12 H24 N4 O9 Ru S3'
_chemical_formula_weight 565.60
_chemical_name_common trans-[Ru(II)(NH3)4(H2O)(SO2)](C6H5SO3)2
_chemical_name_systematic
; 
  trans-Tetraammineaquo(sulfur dioxide)ruthenium(II) benzene sulfonate 
;
_space_group_IT_number 2
_symmetry_cell_setting triclinic
_symmetry_space_group_name_Hall '-P 1'
_symmetry_space_group_name_H-M 'P -1'
_atom_sites_solution_hydrogens geom
_atom_sites_solution_primary direct
_atom_sites_solution_secondary difmap
_audit_creation_method SHELXL-97
_cell_angle_alpha 111.5810(10)
_cell_angle_beta 90.3360(10)
_cell_angle_gamma 101.4470(10)
_cell_formula_units_Z 2
_cell_length_a 7.0244(2)
_cell_length_b 12.8381(3)
_cell_length_c 13.0303(3)
_cell_measurement_reflns_used 639
_cell_measurement_temperature 90(1)
_cell_measurement_theta_max 30
_cell_measurement_theta_min 2
_cell_volume 1066.95(5)
_computing_cell_refinement 'Bruker SMART'
_computing_data_collection 'Bruker SMART'
_computing_data_reduction 'Bruker SHELXTL'
_computing_molecular_graphics 'Bruker SHELXTL'
_computing_publication_material 'Bruker SHELXTL'
_computing_structure_refinement 'SHELXL-97 (Sheldrick, 1997)'
_computing_structure_solution 'SHELXS-97 (Sheldrick, 1990)'
_diffrn_ambient_temperature 90(1)
_diffrn_measured_fraction_theta_full 1.000
_diffrn_measured_fraction_theta_max 1.000
_diffrn_measurement_device_type 'CCD area detector'
_diffrn_measurement_method 'phi and omega scans'
_diffrn_radiation_monochromator graphite
_diffrn_radiation_source 'rotating anode'
_diffrn_radiation_type MoK\a
_diffrn_radiation_wavelength 0.71073
_diffrn_reflns_av_R_equivalents 0.0596
_diffrn_reflns_av_sigmaI/netI 0.0464
_diffrn_reflns_limit_h_max 9
_diffrn_reflns_limit_h_min -9
_diffrn_reflns_limit_k_max 18
_diffrn_reflns_limit_k_min -18
_diffrn_reflns_limit_l_max 18
_diffrn_reflns_limit_l_min -18
_diffrn_reflns_number 19133
_diffrn_reflns_theta_full 30.02
_diffrn_reflns_theta_max 30.02
_diffrn_reflns_theta_min 1.69
_exptl_absorpt_coefficient_mu 1.080
_exptl_absorpt_correction_T_max 0.9234
_exptl_absorpt_correction_T_min 0.8769
_exptl_absorpt_correction_type 'empirical SADABS'
_exptl_crystal_colour brown
_exptl_crystal_density_diffrn 1.761
_exptl_crystal_description brick
_exptl_crystal_F_000 576
_exptl_crystal_size_max 0.13
_exptl_crystal_size_mid 0.10
_exptl_crystal_size_min 0.08
_refine_diff_density_max 1.393
_refine_diff_density_min -2.321
_refine_diff_density_rms 0.162
_refine_ls_extinction_method none
_refine_ls_goodness_of_fit_ref 1.333
_refine_ls_hydrogen_treatment mixed
_refine_ls_matrix_type full
_refine_ls_number_parameters 260
_refine_ls_number_reflns 6210
_refine_ls_number_restraints 0
_refine_ls_restrained_S_all 1.333
_refine_ls_R_factor_all 0.0521
_refine_ls_R_factor_gt 0.0406
_refine_ls_shift/su_max 0.008
_refine_ls_shift/su_mean <0.001
_refine_ls_structure_factor_coef Fsqd
_refine_ls_weighting_details 'calc w=1/[\s^2^(Fo^2^)+(0.0400P)^2^+0.0000P] where P=(Fo^2^+2Fc^2^)/3'
_refine_ls_weighting_scheme calc
_refine_ls_wR_factor_gt 0.0870
_refine_ls_wR_factor_ref 0.0927
_reflns_number_gt 5237
_reflns_number_total 6210
_reflns_threshold_expression >2sigma(I)
_cod_data_source_file ja026045c_s2_4.cif
_cod_data_source_block RuSO2H2O_light
_cod_database_code 4115002

loop_
_symmetry_equiv_pos_as_xyz
'x, y, z'
'-x, -y, -z'

loop_
_atom_site_label
_atom_site_type_symbol
_atom_site_fract_x
_atom_site_fract_y
_atom_site_fract_z
_atom_site_U_iso_or_equiv
_atom_site_adp_type
_atom_site_occupancy
_atom_site_symmetry_multiplicity
_atom_site_calc_flag
_atom_site_refinement_flags
_atom_site_disorder_assembly
_atom_site_disorder_group
Ru1 Ru -0.2035 -0.4672 -0.2552 0.014 Uani 0.89 1 d P A 1
S1 S 0.0020 -0.3213 -0.2446 0.016 Uani 0.89 1 d P A 1
O1 O 0.0043 -0.2105 -0.1589 0.024 Uani 0.89 1 d P A 1
O2 O 0.1548 -0.3243 -0.3192 0.022 Uani 0.89 1 d P A 1
O3 O -0.4146 -0.6117 -0.2631 0.029 Uani 0.89 1 d P A 1
H3OA H -0.4636 -0.6535 -0.3190 0.044 Uiso 0.89 1 d . B 1
H3OB H -0.4310 -0.6276 -0.2107 0.044 Uiso 0.89 1 d . C 1
N1 N 0.0102 -0.5524 -0.2280 0.017 Uani 0.89 1 d P A 1
H1A H 0.1116 -0.4976 -0.1782 0.025 Uiso 0.89 1 d . D 1
H1B H 0.0667 -0.5913 -0.2883 0.025 Uiso 0.89 1 d . E 1
H1C H -0.0474 -0.6090 -0.2015 0.025 Uiso 0.89 1 d . F 1
N2 N -0.2323 -0.3977 -0.0832 0.021 Uani 0.89 1 d P A 1
H2B H -0.1287 -0.3840 -0.0351 0.031 Uiso 0.89 1 d . G 1
H2C H -0.3283 -0.4358 -0.0566 0.031 Uiso 0.89 1 d . H 1
H2D H -0.2625 -0.3369 -0.0629 0.031 Uiso 0.89 1 d . I 1
N3 N -0.4460 -0.4031 -0.2841 0.019 Uani 0.89 1 d P A 1
H3B H -0.4040 -0.3411 -0.3112 0.028 Uiso 0.89 1 d . J 1
H3C H -0.5039 -0.3731 -0.2181 0.028 Uiso 0.89 1 d . K 1
H3D H -0.5366 -0.4584 -0.3382 0.028 Uiso 0.89 1 d . L 1
N4 N -0.1939 -0.5497 -0.4283 0.017 Uani 0.89 1 d P A 1
H4B H -0.0797 -0.5761 -0.4460 0.026 Uiso 0.89 1 d . M 1
H4C H -0.2111 -0.5057 -0.4652 0.026 Uiso 0.89 1 d . N 1
H4D H -0.2870 -0.6138 -0.4572 0.026 Uiso 0.89 1 d . O 1
S2 S 0.32044(9) -0.31118(5) 0.03254(5) 0.01845(12) Uani 1 1 d . . .
S3 S 0.24922(8) 0.27795(5) 0.49691(5) 0.01702(12) Uani 1 1 d . . .
O4 O 0.1255(3) -0.34075(17) 0.06524(15) 0.0235(4) Uani 1 1 d . . .
O5 O 0.3224(3) -0.34729(17) -0.08778(15) 0.0285(4) Uani 1 1 d . . .
O6 O 0.4633(3) -0.35504(16) 0.07860(16) 0.0244(4) Uani 1 1 d . . .
O7 O 0.2150(3) 0.24044(18) 0.37731(15) 0.0267(4) Uani 1 1 d . . .
O8 O 0.4370(3) 0.26361(16) 0.53186(16) 0.0227(4) Uani 1 1 d . . .
O9 O 0.2249(3) 0.39644(15) 0.55508(15) 0.0203(4) Uani 1 1 d . . .
C1 C 0.3956(4) -0.1606(2) 0.0895(2) 0.0193(5) Uani 1 1 d . . .
C2 C 0.2639(4) -0.0950(3) 0.0839(2) 0.0269(6) Uani 1 1 d . . .
H2A H 0.141(5) -0.127(3) 0.048(3) 0.032 Uiso 1 1 d . . .
C3 C 0.3225(5) 0.0243(3) 0.1289(3) 0.0364(7) Uani 1 1 d . . .
H3A H 0.227(5) 0.068(3) 0.121(3) 0.044 Uiso 1 1 d . . .
C4 C 0.5114(5) 0.0749(3) 0.1769(3) 0.0422(8) Uani 1 1 d . . .
H4A H 0.543(6) 0.157(3) 0.204(3) 0.051 Uiso 1 1 d . . .
C5 C 0.6419(5) 0.0095(3) 0.1820(3) 0.0380(7) Uani 1 1 d . . .
H5A H 0.774(5) 0.046(3) 0.203(3) 0.046 Uiso 1 1 d . . .
C6 C 0.5848(4) -0.1097(2) 0.1383(2) 0.0264(6) Uani 1 1 d . . .
H6A H 0.679(5) -0.152(3) 0.142(3) 0.032 Uiso 1 1 d . . .
C7 C 0.0670(4) 0.1925(2) 0.5427(2) 0.0183(5) Uani 1 1 d . . .
C8 C 0.1160(4) 0.1508(2) 0.6211(2) 0.0232(5) Uani 1 1 d . . .
H8A H 0.250(5) 0.165(3) 0.652(3) 0.028 Uiso 1 1 d . . .
C9 C -0.0312(4) 0.0896(3) 0.6609(2) 0.0270(6) Uani 1 1 d . . .
H9A H 0.003(5) 0.061(3) 0.719(3) 0.032 Uiso 1 1 d . . .
C10 C -0.2240(4) 0.0710(2) 0.6233(3) 0.0263(6) Uani 1 1 d . . .
H10A H -0.309(5) 0.034(3) 0.654(3) 0.032 Uiso 1 1 d . . .
C11 C -0.2710(4) 0.1126(2) 0.5445(3) 0.0276(6) Uani 1 1 d . . .
H11A H -0.395(5) 0.097(3) 0.513(3) 0.033 Uiso 1 1 d . . .
C12 C -0.1257(4) 0.1731(2) 0.5028(2) 0.0236(5) Uani 1 1 d . . .
H12A H -0.161(5) 0.196(3) 0.447(3) 0.028 Uiso 1 1 d . . .
Ru1A Ru -0.1796(2) -0.46761(13) -0.24283(14) 0.0096(4) Uani 0.11 1 d P P 2
S1A S 0.1003(11) -0.3254(7) -0.2421(6) 0.0355(15) Uani 0.11 1 d P P 2
O1A O -0.058(2) -0.2665(14) -0.1877(13) 0.020(3) Uiso 0.11 1 d P P 2
O2A O 0.135(3) -0.335(2) -0.3546(16) 0.037(5) Uani 0.11 1 d P P 2
O3A O -0.360(2) -0.6267(14) -0.2699(14) 0.022 Uiso 0.11 1 d P P 2
N1A N 0.053(2) -0.5443(14) -0.2122(14) 0.012(3) Uiso 0.11 1 d P P 2
H1AA H 0.0017 -0.6053 -0.1940 0.018 Uiso 0.11 1 calc PR P 2
H1AB H 0.1381 -0.4914 -0.1555 0.018 Uiso 0.11 1 calc PR P 2
H1AC H 0.1171 -0.5681 -0.2744 0.018 Uiso 0.11 1 calc PR P 2
N2A N -0.221(2) -0.4188(15) -0.0738(14) 0.013 Uiso 0.11 1 d P P 2
H2AA H -0.3222 -0.4696 -0.0643 0.020 Uiso 0.11 1 calc PR P 2
H2AB H -0.2461 -0.3474 -0.0477 0.020 Uiso 0.11 1 calc PR P 2
H2AC H -0.1103 -0.4186 -0.0366 0.020 Uiso 0.11 1 calc PR P 2
N3A N -0.426(2) -0.4109(15) -0.2755(14) 0.014(3) Uiso 0.11 1 d P P 2
H3AA H -0.5339 -0.4677 -0.2889 0.021 Uiso 0.11 1 calc PR P 2
H3AB H -0.4100 -0.3910 -0.3358 0.021 Uiso 0.11 1 calc PR P 2
H3AC H -0.4401 -0.3484 -0.2158 0.021 Uiso 0.11 1 calc PR P 2
N4A N -0.167(3) -0.5269(15) -0.4158(15) 0.015(3) Uiso 0.11 1 d P P 2
H4AA H -0.2518 -0.5956 -0.4483 0.022 Uiso 0.11 1 calc PR P 2
H4AB H -0.0436 -0.5354 -0.4323 0.022 Uiso 0.11 1 calc PR P 2
H4AC H -0.1992 -0.4752 -0.4416 0.022 Uiso 0.11 1 calc PR P 2

loop_
_atom_site_aniso_label
_atom_site_aniso_U_11
_atom_site_aniso_U_22
_atom_site_aniso_U_33
_atom_site_aniso_U_23
_atom_site_aniso_U_13
_atom_site_aniso_U_12
Ru1 0.011 0.020 0.012 0.009 0.001 0.002
S1 0.012 0.018 0.018 0.006 0.000 0.002
O1 0.026 0.018 0.021 0.002 -0.003 0.001
O2 0.019 0.026 0.018 0.008 0.001 0.000
O3 0.033 0.032 0.017 0.014 -0.004 -0.010
N1 0.014 0.021 0.017 0.009 0.000 0.004
N2 0.017 0.029 0.015 0.008 0.003 0.006
N3 0.014 0.029 0.016 0.010 0.002 0.008
N4 0.016 0.018 0.016 0.006 0.001 0.000
S2 0.0216(3) 0.0176(3) 0.0144(3) 0.0058(2) 0.0058(2) 0.0004(2)
S3 0.0145(3) 0.0200(3) 0.0159(3) 0.0060(2) 0.0008(2) 0.0035(2)
O4 0.0196(9) 0.0286(10) 0.0186(9) 0.0095(8) 0.0026(7) -0.0041(7)
O5 0.0385(11) 0.0263(10) 0.0157(9) 0.0055(8) 0.0081(8) 0.0002(8)
O6 0.0258(9) 0.0237(10) 0.0293(10) 0.0148(8) 0.0110(8) 0.0083(7)
O7 0.0270(10) 0.0336(11) 0.0174(9) 0.0086(8) 0.0015(7) 0.0038(8)
O8 0.0145(8) 0.0266(10) 0.0253(9) 0.0071(8) 0.0002(7) 0.0059(7)
O9 0.0191(8) 0.0206(9) 0.0216(9) 0.0086(7) 0.0014(7) 0.0038(7)
C1 0.0220(12) 0.0185(12) 0.0160(11) 0.0071(9) 0.0030(9) -0.0001(9)
C2 0.0243(13) 0.0266(14) 0.0287(14) 0.0094(11) -0.0028(11) 0.0054(11)
C3 0.0374(17) 0.0268(15) 0.0447(19) 0.0116(14) -0.0039(14) 0.0101(13)
C4 0.0434(19) 0.0197(14) 0.057(2) 0.0114(15) -0.0073(16) -0.0013(13)
C5 0.0284(15) 0.0278(16) 0.051(2) 0.0137(15) -0.0093(14) -0.0057(12)
C6 0.0206(12) 0.0258(14) 0.0332(15) 0.0134(12) -0.0004(11) 0.0015(10)
C7 0.0171(11) 0.0176(11) 0.0185(11) 0.0044(9) 0.0020(9) 0.0041(9)
C8 0.0188(12) 0.0293(14) 0.0223(12) 0.0109(11) 0.0012(10) 0.0050(10)
C9 0.0269(14) 0.0302(15) 0.0270(14) 0.0147(12) 0.0038(11) 0.0056(11)
C10 0.0224(13) 0.0223(13) 0.0338(15) 0.0103(12) 0.0090(11) 0.0040(10)
C11 0.0161(12) 0.0206(13) 0.0461(17) 0.0132(12) 0.0000(11) 0.0026(10)
C12 0.0201(12) 0.0192(12) 0.0322(14) 0.0108(11) -0.0024(10) 0.0037(9)
Ru1A 0.0060(6) 0.0163(8) 0.0084(7) 0.0068(6) -0.0028(5) 0.0023(5)
S1A 0.036(4) 0.043(4) 0.036(4) 0.019(3) 0.003(3) 0.018(3)
O2A 0.018(8) 0.063(14) 0.033(10) 0.018(10) 0.015(7) 0.015(9)

loop_
_atom_type_symbol
_atom_type_description
_atom_type_scat_dispersion_real
_atom_type_scat_dispersion_imag
_atom_type_scat_source
C C 0.0033 0.0016 'International Tables Vol C Tables 4.2.6.8 and 6.1.1.4'
H H 0.0000 0.0000 'International Tables Vol C Tables 4.2.6.8 and 6.1.1.4'
N N 0.0061 0.0033 'International Tables Vol C Tables 4.2.6.8 and 6.1.1.4'
O O 0.0106 0.0060 'International Tables Vol C Tables 4.2.6.8 and 6.1.1.4'
S S 0.1246 0.1234 'International Tables Vol C Tables 4.2.6.8 and 6.1.1.4'
Ru Ru -1.2594 0.8363 'International Tables Vol C Tables 4.2.6.8 and 6.1.1.4'

loop_
_geom_angle_atom_site_label_1
_geom_angle_atom_site_label_2
_geom_angle_atom_site_label_3
_geom_angle
S1 Ru1 O3 178.6
S1 Ru1 N2 91.3
O3 Ru1 N2 87.6
S1 Ru1 N4 93.8
O3 Ru1 N4 87.3
N2 Ru1 N4 174.9
S1 Ru1 N3 94.5
O3 Ru1 N3 84.5
N2 Ru1 N3 89.5
N4 Ru1 N3 89.9
S1 Ru1 N1 93.5
O3 Ru1 N1 87.4
N2 Ru1 N1 90.3
N4 Ru1 N1 89.5
N3 Ru1 N1 172.0
O1 S1 O2 115.7
O1 S1 Ru1 121.5
O2 S1 Ru1 122.7
O4 S2 O5 111.89(11)
O4 S2 O6 112.24(11)
O5 S2 O6 111.48(12)
O4 S2 C1 107.48(12)
O5 S2 C1 107.22(12)
O6 S2 C1 106.15(12)
O7 S3 O8 113.09(11)
O7 S3 O9 112.21(11)
O8 S3 O9 111.06(11)
O7 S3 C7 108.16(12)
O8 S3 C7 106.92(12)
O9 S3 C7 104.88(11)
C2 C1 C6 121.3(2)
C2 C1 S2 118.8(2)
C6 C1 S2 119.8(2)
C1 C2 C3 119.1(3)
C4 C3 C2 119.6(3)
C5 C4 C3 121.1(3)
C4 C5 C6 119.9(3)
C1 C6 C5 118.9(3)
C8 C7 C12 120.9(2)
C8 C7 S3 120.15(19)
C12 C7 S3 118.8(2)
C7 C8 C9 119.2(2)
C10 C9 C8 120.6(3)
C9 C10 C11 119.7(3)
C10 C11 C12 120.7(3)
C7 C12 C11 118.9(3)
O3A Ru1A N2A 88.7(7)
O3A Ru1A N4A 86.4(7)
N2A Ru1A N4A 174.2(6)
O3A Ru1A N3A 88.6(7)
N2A Ru1A N3A 92.5(7)
N4A Ru1A N3A 84.3(7)
O3A Ru1A N1A 85.0(6)
N2A Ru1A N1A 87.3(6)
N4A Ru1A N1A 95.3(6)
N3A Ru1A N1A 173.7(6)
O3A Ru1A O1A 162.6(6)
N2A Ru1A O1A 81.6(6)
N4A Ru1A O1A 102.4(6)
N3A Ru1A O1A 77.5(6)
N1A Ru1A O1A 108.7(6)
O3A Ru1A S1A 160.7(5)
N2A Ru1A S1A 102.1(5)
N4A Ru1A S1A 83.5(5)
N3A Ru1A S1A 106.7(5)
N1A Ru1A S1A 79.6(5)
O1A Ru1A S1A 36.7(4)
O2A S1A O1A 118.4(11)
O2A S1A Ru1A 110.3(9)
O1A S1A Ru1A 70.9(7)
S1A O1A Ru1A 72.4(7)

loop_
_geom_bond_atom_site_label_1
_geom_bond_atom_site_label_2
_geom_bond_distance
Ru1 S1 2.0854
Ru1 O3 2.1011
Ru1 N2 2.1140
Ru1 N4 2.1175
Ru1 N3 2.1206
Ru1 N1 2.1226
S1 O1 1.4457
S1 O2 1.4483
S2 O4 1.4563(18)
S2 O5 1.4633(19)
S2 O6 1.466(2)
S2 C1 1.761(3)
S3 O7 1.4546(19)
S3 O8 1.4600(18)
S3 O9 1.4744(19)
S3 C7 1.769(3)
C1 C2 1.388(4)
C1 C6 1.392(4)
C2 C3 1.394(4)
C3 C4 1.386(5)
C4 C5 1.377(5)
C5 C6 1.393(4)
C7 C8 1.387(4)
C7 C12 1.388(3)
C8 C9 1.392(4)
C9 C10 1.382(4)
C10 C11 1.384(4)
C11 C12 1.394(4)
Ru1A O3A 2.082(17)
Ru1A N2A 2.096(17)
Ru1A N4A 2.105(18)
Ru1A N3A 2.106(17)
Ru1A N1A 2.173(16)
Ru1A O1A 2.380(16)
Ru1A S1A 2.401(8)
S1A O2A 1.45(2)
S1A O1A 1.506(17)

loop_
_geom_torsion_atom_site_label_1
_geom_torsion_atom_site_label_2
_geom_torsion_atom_site_label_3
_geom_torsion_atom_site_label_4
_geom_torsion
O3 Ru1 S1 O1 12.4
N2 Ru1 S1 O1 -27.0
N4 Ru1 S1 O1 152.9
N3 Ru1 S1 O1 62.6
N1 Ru1 S1 O1 -117.4
O3 Ru1 S1 O2 -169.8
N2 Ru1 S1 O2 150.8
N4 Ru1 S1 O2 -29.3
N3 Ru1 S1 O2 -119.6
N1 Ru1 S1 O2 60.4
O4 S2 C1 C2 -43.3(2)
O5 S2 C1 C2 77.1(2)
O6 S2 C1 C2 -163.6(2)
O4 S2 C1 C6 137.1(2)
O5 S2 C1 C6 -102.5(2)
O6 S2 C1 C6 16.8(2)
C6 C1 C2 C3 -0.5(4)
S2 C1 C2 C3 179.9(2)
C1 C2 C3 C4 0.9(5)
C2 C3 C4 C5 -0.7(6)
C3 C4 C5 C6 0.1(6)
C2 C1 C6 C5 -0.2(4)
S2 C1 C6 C5 179.4(2)
C4 C5 C6 C1 0.4(5)
O7 S3 C7 C8 137.2(2)
O8 S3 C7 C8 15.1(2)
O9 S3 C7 C8 -102.9(2)
O7 S3 C7 C12 -45.9(2)
O8 S3 C7 C12 -168.0(2)
O9 S3 C7 C12 74.0(2)
C12 C7 C8 C9 -0.7(4)
S3 C7 C8 C9 176.1(2)
C7 C8 C9 C10 -0.3(4)
C8 C9 C10 C11 0.6(4)
C9 C10 C11 C12 0.0(4)
C8 C7 C12 C11 1.3(4)
S3 C7 C12 C11 -175.6(2)
C10 C11 C12 C7 -0.9(4)
O3A Ru1A S1A O2A 65.8(18)
N2A Ru1A S1A O2A -171.6(10)
N4A Ru1A S1A O2A 6.8(10)
N3A Ru1A S1A O2A -75.2(11)
N1A Ru1A S1A O2A 103.5(10)
O1A Ru1A S1A O2A -114.1(12)
O3A Ru1A S1A O1A 179.9(15)
N2A Ru1A S1A O1A -57.5(8)
N4A Ru1A S1A O1A 120.9(8)
N3A Ru1A S1A O1A 38.8(9)
N1A Ru1A S1A O1A -142.5(8)
O2A S1A O1A Ru1A 103.3(12)
O3A Ru1A O1A S1A -179.9(17)
N2A Ru1A O1A S1A 123.5(8)
N4A Ru1A O1A S1A -60.8(8)
N3A Ru1A O1A S1A -142.0(8)
N1A Ru1A O1A S1A 39.2(8)
